data_1558577
loop_
_publ_author_name
'Calvert, Jane L.'
'Eberson, Lennart'
'Hartshorn, Michael P.'
'Robinson, Ward T.'
'Timmerman-Vaughan, David J.'

_publ_section_title
;
 Photochemical Nitration by Tetranitromethane. Part XXI. The
 Regiochemistry of Nitrito--Trinitromethyl and Nitro--Trinitromethyl
 Addition to 2,6-Dimethylnaphthalene
;
_journal_name_full 'Acta Chemica Scandinavica'
_journal_page_first 917
_journal_page_last 928
_journal_paper_doi 10.3891/acta.chem.scand.48-0917
_journal_volume 48
_journal_year 1994
_chemical_formula_sum 'C13 H13 N3 O7'
_chemical_formula_weight 323.26
_chemical_name_common
;
Hydroxy cycloadduct
;
_space_group_IT_number 61
_space_group_name_Hall '-P 2ac 2ab'
_space_group_name_H-M_alt 'P b c a'
_symmetry_cell_setting orthorhombic
_symmetry_Int_Tables_number 61
_symmetry_space_group_name_Hall '-P 2ac 2ab'
_symmetry_space_group_name_H-M 'P b c a'
_cell_angle_alpha 90.
_cell_angle_beta 90.
_cell_angle_gamma 90.
_cell_formula_units_Z 8
_cell_length_a 15.028(3)
_cell_length_b 10.710(2)
_cell_length_c 16.779(3)
_cell_volume 2700.6(9)
_diffrn_ambient_temperature 130
_diffrn_radiation_probe x-ray
_diffrn_radiation_type MoK\a
_diffrn_radiation_wavelength 0.71069
_exptl_absorpt_coefficient_mu 0.132
_exptl_crystal_density_diffrn 1.590
_refine_ls_number_reflns 1060
_refine_ls_R_factor_gt 0.073
_refine_ls_wR_factor_ref 0.166
_cod_data_source_file Acta-Chem-Scand-1994-48-917-4.cif
_cod_data_source_block 4
_cod_database_code 1558577

loop_
_space_group_symop_id
_space_group_symop_operation_xyz
1 x,y,z
2 1/2-x,-y,1/2+z
3 1/2+x,1/2-y,-z
4 -x,1/2+y,1/2-z
5 -x,-y,-z
6 1/2+x,y,1/2-z
7 1/2-x,1/2+y,z
8 x,1/2-y,1/2+z

loop_
_atom_site_label
_atom_site_type_symbol
_atom_site_thermal_displace_type
_atom_site_fract_x
_atom_site_fract_y
_atom_site_fract_z
_atom_site_occupancy
_atom_site_U_iso_or_equiv
_atom_site_calc_flag
_atom_site_refinement_flags
_atom_site_disorder_assembly
_atom_site_disorder_group
O4 O Uiso 0.1359(3) 0.0532(4) 0.2903(2) 1.000 0.0220(10) . . . .
O11 O Uiso 0.0878(2) 0.3994(3) 0.1734(2) 1.000 0.0170(10) . . . .
O12 O Uiso 0.0047(2) 0.3338(4) 0.2740(2) 1.000 0.0180(10) . . . .
O21 O Uiso -0.0036(3) 0.3502(4) 0.0352(2) 1.000 0.0250(10) . . . .
O22 O Uiso -0.0348(3) 0.1524(4) 0.0277(3) 1.000 0.0290(10) . . . .
O31 O Uiso -0.1633(3) 0.2846(4) 0.1612(3) 1.000 0.0270(10) . . . .
O32 O Uiso -0.1265(3) 0.0995(4) 0.2008(3) 1.000 0.0280(10) . . . .
N1 N Uiso 0.0013(3) 0.3568(5) 0.1904(3) 1.000 0.0180(10) . . . .
N2 N Uiso -0.0172(3) 0.2487(6) 0.0639(3) 1.000 0.0200(10) . . . .
N3 N Uiso -0.1101(3) 0.2014(5) 0.1739(3) 1.000 0.0190(10) . . . .
C1 C Uiso 0.1503(3) 0.3266(6) 0.2232(3) 1.000 0.0170(10) . . . .
C2 C Uiso 0.0890(4) 0.2679(6) 0.2869(4) 1.000 0.0170(10) . . . .
C3 C Uiso 0.0661(4) 0.1333(6) 0.2680(3) 1.000 0.018(2) . . . .
C4 C Uiso 0.0500(4) 0.1275(6) 0.1775(3) 1.000 0.0140(10) . . . .
C4A C Uiso 0.1411(4) 0.1406(5) 0.1388(3) 1.000 0.0130(10) . . . .
C5 C Uiso 0.1729(4) 0.0594(6) 0.0823(3) 1.000 0.017(2) . . . .
C6 C Uiso 0.2601(4) 0.0686(6) 0.0554(3) 1.000 0.020(2) . . . .
C7 C Uiso 0.3139(4) 0.1601(6) 0.0885(3) 1.000 0.019(2) . . . .
C8 C Uiso 0.2817(4) 0.2449(6) 0.1439(4) 1.000 0.0170(10) . . . .
C8A C Uiso 0.1945(4) 0.2351(5) 0.1687(3) 1.000 0.0140(10) . . . .
C9 C Uiso 0.1166(4) 0.2908(6) 0.3721(3) 1.000 0.0240(10) . . . .
C10 C Uiso 0.2951(4) -0.0221(6) -0.0059(4) 1.000 0.031(2) . . . .
C11 C Uiso -0.0123(4) 0.2325(5) 0.1542(3) 1.000 0.0130(10) . . . .

loop_
_atom_type_symbol
_atom_type_description
_atom_type_scat_dispersion_real
_atom_type_scat_dispersion_imag
_atom_type_scat_source
C C 0.0033 0.0016 ' International Tables Vol C Tables 4.2.6.8 and 6.1.1.4'
N N 0.0061 0.0033 ' International Tables Vol C Tables 4.2.6.8 and 6.1.1.4'
O O 0.0106 0.0060 ' International Tables Vol C Tables 4.2.6.8 and 6.1.1.4'

loop_
_geom_angle_atom_site_label_1
_geom_angle_atom_site_label_2
_geom_angle_atom_site_label_3
_geom_angle
_geom_angle_site_symmetry_1
_geom_angle_site_symmetry_2
_geom_angle_site_symmetry_3
_geom_angle_publ_flag
N1 O11 C1 107.5(4) . . . yes
N1 O12 C2 105.0(4) . . . yes
O11 N1 O12 102.9(4) . . . yes
O11 N1 C11 109.7(4) . . . yes
O12 N1 C11 104.7(4) . . . yes
O21 N2 O22 126.7(5) . . . yes
O21 N2 C11 119.4(5) . . . yes
O22 N2 C11 114.0(5) . . . yes
O31 N3 O32 126.5(5) . . . yes
O31 N3 C11 115.5(5) . . . yes
O32 N3 C11 118.0(5) . . . yes
O11 C1 C2 103.1(4) . . . yes
O11 C1 C8A 106.4(4) . . . yes
C2 C1 C8A 114.9(5) . . . no
O12 C2 C1 102.6(5) . . . yes
O12 C2 C3 103.3(5) . . . yes
O12 C2 C9 107.4(5) . . . yes
C1 C2 C3 112.2(5) . . . no
C1 C2 C9 115.2(5) . . . no
C3 C2 C9 114.5(5) . . . no
O4 C3 C2 110.8(5) . . . yes
O4 C3 C4 110.8(5) . . . yes
C2 C3 C4 106.3(5) . . . no
C3 C4 C4A 106.0(5) . . . no
C3 C4 C11 108.8(5) . . . no
C4A C4 C11 112.2(5) . . . no
C4 C4A C5 123.3(5) . . . no
C4 C4A C8A 115.7(5) . . . no
C5 C4A C8A 120.8(5) . . . no
C4A C5 C6 120.5(6) . . . no
C5 C6 C7 118.0(5) . . . no
C5 C6 C10 120.3(5) . . . no
C7 C6 C10 121.6(5) . . . no
C6 C7 C8 121.9(6) . . . no
C7 C8 C8A 119.0(6) . . . no
C1 C8A C4A 116.3(5) . . . no
C1 C8A C8 123.8(5) . . . no
C4A C8A C8 119.8(5) . . . no
N1 C11 N2 108.2(5) . . . yes
N1 C11 N3 103.8(4) . . . yes
N1 C11 C4 118.5(5) . . . yes
N2 C11 N3 101.0(4) . . . yes
N2 C11 C4 111.7(4) . . . yes
N3 C11 C4 111.9(4) . . . yes

loop_
_geom_bond_atom_site_label_1
_geom_bond_atom_site_label_2
_geom_bond_distance
_geom_bond_site_symmetry_1
_geom_bond_site_symmetry_2
_geom_bond_publ_flag
O4 C3 1.406(8) . . yes
O11 N1 1.407(6) . . yes
O11 C1 1.479(6) . . yes
O12 N1 1.425(6) . . yes
O12 C2 1.466(7) . . yes
O21 N2 1.206(7) . . yes
O22 N2 1.226(8) . . yes
O31 N3 1.216(7) . . yes
O32 N3 1.206(7) . . yes
N1 C11 1.478(8) . . yes
N2 C11 1.527(7) . . yes
N3 C11 1.543(8) . . yes
C1 C2 1.545(8) . . no
C1 C8A 1.496(8) . . no
C2 C3 1.516(9) . . no
C2 C9 1.509(8) . . no
C3 C4 1.539(7) . . no
C4 C4A 1.522(8) . . no
C4 C11 1.515(8) . . no
C4A C5 1.372(8) . . no
C4A C8A 1.386(8) . . no
C5 C6 1.390(8) . . no
C6 C7 1.387(9) . . no
C6 C10 1.509(9) . . no
C7 C8 1.387(9) . . no
C8 C8A 1.379(8) . . no

loop_
_geom_torsion_atom_site_label_1
_geom_torsion_atom_site_label_2
_geom_torsion_atom_site_label_3
_geom_torsion_atom_site_label_4
_geom_torsion
_geom_torsion_site_symmetry_1
_geom_torsion_site_symmetry_2
_geom_torsion_site_symmetry_3
_geom_torsion_site_symmetry_4
_geom_torsion_publ_flag
C1 O11 N1 O12 37.6(5) . . . . no
C1 O11 N1 C11 -73.4(5) . . . . no
N1 O11 C1 C2 -16.3(5) . . . . no
N1 O11 C1 C8A 105.0(4) . . . . no
C2 O12 N1 O11 -44.6(5) . . . . no
C2 O12 N1 C11 70.0(5) . . . . no
N1 O12 C2 C1 33.5(5) . . . . no
N1 O12 C2 C3 -83.3(5) . . . . no
N1 O12 C2 C9 155.3(5) . . . . no
O11 N1 C11 N2 -70.5(5) . . . . no
O11 N1 C11 N3 -177.2(4) . . . . no
O11 N1 C11 C4 58.0(6) . . . . no
O12 N1 C11 N2 179.7(4) . . . . no
O12 N1 C11 N3 73.0(4) . . . . no
O12 N1 C11 C4 -51.8(6) . . . . no
O21 N2 C11 N1 5.4(7) . . . . no
O21 N2 C11 N3 114.0(5) . . . . no
O21 N2 C11 C4 -126.9(5) . . . . no
O22 N2 C11 N1 -175.1(4) . . . . no
O22 N2 C11 N3 -66.4(5) . . . . no
O22 N2 C11 C4 52.7(6) . . . . no
O31 N3 C11 N1 46.8(6) . . . . no
O31 N3 C11 N2 -65.2(6) . . . . no
O31 N3 C11 C4 175.8(5) . . . . no
O32 N3 C11 N1 -132.4(5) . . . . no
O32 N3 C11 N2 115.6(6) . . . . no
O32 N3 C11 C4 -3.4(7) . . . . no
O11 C1 C2 O12 -10.5(5) . . . . no
O11 C1 C2 C3 99.8(5) . . . . no
O11 C1 C2 C9 -126.8(5) . . . . no
C8A C1 C2 O12 -125.8(5) . . . . no
C8A C1 C2 C3 -15.5(7) . . . . no
C8A C1 C2 C9 117.9(6) . . . . no
O11 C1 C8A C4A -68.7(6) . . . . no
O11 C1 C8A C8 107.2(6) . . . . no
C2 C1 C8A C4A 44.7(6) . . . . no
C2 C1 C8A C8 -139.4(6) . . . . no
O12 C2 C3 O4 -170.0(4) . . . . no
O12 C2 C3 C4 69.5(5) . . . . no
C1 C2 C3 O4 80.2(6) . . . . no
C1 C2 C3 C4 -40.2(6) . . . . no
C9 C2 C3 O4 -53.5(6) . . . . no
C9 C2 C3 C4 -174.0(5) . . . . no
O4 C3 C4 C4A -48.2(6) . . . . no
O4 C3 C4 C11 -169.0(5) . . . . no
C2 C3 C4 C4A 72.3(6) . . . . no
C2 C3 C4 C11 -48.5(6) . . . . no
C3 C4 C4A C5 128.6(6) . . . . no
C3 C4 C4A C8A -46.4(7) . . . . no
C11 C4 C4A C5 -112.8(6) . . . . no
C11 C4 C4A C8A 72.2(6) . . . . no
C3 C4 C11 N1 42.1(7) . . . . no
C3 C4 C11 N2 168.9(5) . . . . no
C3 C4 C11 N3 -78.6(6) . . . . no
C4A C4 C11 N1 -74.9(6) . . . . no
C4A C4 C11 N2 51.9(6) . . . . no
C4A C4 C11 N3 164.4(4) . . . . no
C4 C4A C5 C6 -173.1(5) . . . . no
C8A C4A C5 C6 1.6(8) . . . . no
C4 C4A C8A C1 -11.4(7) . . . . no
C4 C4A C8A C8 172.5(5) . . . . no
C5 C4A C8A C1 173.5(5) . . . . no
C5 C4A C8A C8 -2.6(8) . . . . no
C4A C5 C6 C7 1.3(8) . . . . no
C4A C5 C6 C10 179.1(5) . . . . no
C5 C6 C7 C8 -3.2(9) . . . . no
C10 C6 C7 C8 179.0(6) . . . . no
C6 C7 C8 C8A 2.3(9) . . . . no
C7 C8 C8A C1 -175.1(5) . . . . no
C7 C8 C8A C4A 0.7(9) . . . . no
